data_7020598
loop_
_publ_author_name
'Visinescu, Diana'
'Jeon, Ie-Rang'
'Madalan, Augustin M.'
'Alexandru, Maria-Gabriela'
'Jurca, Bogdan'
'Mathoni\`ere, Corine'
'Cl\'erac, Rodolphe'
'Andruh, Marius'

_publ_section_title
;
 Self-assembly of [Cu(II)Tb(III)](3+) and [W(CN)(8)](3-) tectons: a case
 study of a mixture containing two complexes showing slow-relaxation of
 the magnetization.
;
_journal_issue 44
_journal_name_full 'Dalton transactions (Cambridge, England : 2003)'
_journal_page_first 13578
_journal_page_last 13581
_journal_paper_doi 10.1039/c2dt32081a
_journal_volume 41
_journal_year 2012
_chemical_formula_sum 'C28 H33 Cu N11 O10 Tb W'
_chemical_formula_weight 1089.96
_chemical_name_systematic
;
?
;
_space_group_IT_number 4
_symmetry_cell_setting monoclinic
_symmetry_space_group_name_Hall 'P 2yb'
_symmetry_space_group_name_H-M 'P 1 21 1'
_atom_sites_solution_hydrogens geom
_atom_sites_solution_primary direct
_atom_sites_solution_secondary difmap
_audit_creation_method SHELXL-97
_cell_angle_alpha 90.00
_cell_angle_beta 95.118(2)
_cell_angle_gamma 90.00
_cell_formula_units_Z 2
_cell_length_a 9.0828(3)
_cell_length_b 20.1071(6)
_cell_length_c 10.2803(3)
_cell_measurement_reflns_used 22181
_cell_measurement_temperature 293(2)
_cell_measurement_theta_max 33.44
_cell_measurement_theta_min 2.25
_cell_volume 1869.99(10)
_computing_cell_refinement X-Area
_computing_data_collection X-Area
_computing_data_reduction X-Area
_computing_structure_refinement 'SHELXL-97 (Sheldrick, 1997)'
_computing_structure_solution 'SHELXS-97 (Sheldrick, 1997)'
_diffrn_ambient_temperature 293(2)
_diffrn_measured_fraction_theta_full 0.992
_diffrn_measured_fraction_theta_max 0.992
_diffrn_measurement_device_type 'STOE IPDS II'
_diffrn_measurement_method 'omega scans'
_diffrn_radiation_monochromator graphite
_diffrn_radiation_source 'fine-focus sealed tube'
_diffrn_radiation_type MoK\a
_diffrn_radiation_wavelength 0.71073
_diffrn_reflns_av_R_equivalents 0.0482
_diffrn_reflns_av_sigmaI/netI 0.0542
_diffrn_reflns_limit_h_max 14
_diffrn_reflns_limit_h_min -14
_diffrn_reflns_limit_k_max 31
_diffrn_reflns_limit_k_min -31
_diffrn_reflns_limit_l_max 15
_diffrn_reflns_limit_l_min -15
_diffrn_reflns_number 39008
_diffrn_reflns_theta_full 33.44
_diffrn_reflns_theta_max 33.44
_diffrn_reflns_theta_min 2.25
_exptl_absorpt_coefficient_mu 5.567
_exptl_absorpt_correction_T_max 0.6350
_exptl_absorpt_correction_T_min 0.5828
_exptl_absorpt_correction_type multi-scan
_exptl_absorpt_process_details
;
[c.f. r.h. blessing, acta cryst. (1995), a51, 33-38]
;
_exptl_crystal_colour green
_exptl_crystal_density_diffrn 1.914
_exptl_crystal_density_meas ?
_exptl_crystal_density_method 'not measured'
_exptl_crystal_description prism
_exptl_crystal_F_000 1028
_exptl_crystal_size_max 0.1
_exptl_crystal_size_mid 0.1
_exptl_crystal_size_min 0.05
_refine_diff_density_max 1.884
_refine_diff_density_min -1.488
_refine_diff_density_rms 0.141
_refine_ls_abs_structure_details 'Flack H D (1983), Acta Cryst. A39, 876-881'
_refine_ls_abs_structure_Flack -0.010(6)
_refine_ls_extinction_method none
_refine_ls_goodness_of_fit_ref 0.997
_refine_ls_hydrogen_treatment constr
_refine_ls_matrix_type full
_refine_ls_number_parameters 470
_refine_ls_number_reflns 14415
_refine_ls_number_restraints 1
_refine_ls_restrained_S_all 0.997
_refine_ls_R_factor_all 0.0494
_refine_ls_R_factor_gt 0.0361
_refine_ls_shift/su_max 0.000
_refine_ls_shift/su_mean 0.000
_refine_ls_structure_factor_coef Fsqd
_refine_ls_weighting_details 'calc w=1/[\s^2^(Fo^2^)+(0.0265P)^2^+0.0000P] where P=(Fo^2^+2Fc^2^)/3'
_refine_ls_weighting_scheme calc
_refine_ls_wR_factor_gt 0.0609
_refine_ls_wR_factor_ref 0.0645
_reflns_number_gt 12228
_reflns_number_total 14415
_reflns_threshold_expression >2sigma(I)
_cod_data_source_file c2dt32081a.txt
_cod_data_source_block shelxl
_cod_depositor_comments
;
The following automatic conversions were performed:

'_symmetry_cell_setting' value 'Monoclinic' changed to 'monoclinic'
according to /home/saulius/struct/CIF-dictionaries/cif_core.dic
dictionary named 'cif_core.dic' version 2.4.2 from 2011-04-26.

Automatic conversion script
Id: cif_fix_values 1891 2012-01-12 08:04:46Z andrius 

The following automatic conversions were performed:

'_exptl_crystal_density_meas' value 'not measured' was changed to '?'
- the value is perceived as not measured.

Automatic conversion script
Id: cif_fix_values 3008 2015-01-20 13:52:24Z robertas 
;
_cod_original_sg_symbol_H-M P21
_cod_database_code 7020598

loop_
_symmetry_equiv_pos_as_xyz
'x, y, z'
'-x, y+1/2, -z'

loop_
_atom_site_label
_atom_site_type_symbol
_atom_site_fract_x
_atom_site_fract_y
_atom_site_fract_z
_atom_site_U_iso_or_equiv
_atom_site_adp_type
_atom_site_occupancy
_atom_site_symmetry_multiplicity
_atom_site_calc_flag
_atom_site_refinement_flags
C1 C 0.3273(7) 0.6410(4) 0.1671(8) 0.0600(19) Uani 1 1 d .
H1A H 0.3671 0.6094 0.2308 0.090 Uiso 1 1 calc R
H1B H 0.2906 0.6181 0.0890 0.090 Uiso 1 1 calc R
H1C H 0.2480 0.6651 0.2013 0.090 Uiso 1 1 calc R
C2 C 0.4037(6) 0.7351(3) 0.0433(5) 0.0363(11) Uani 1 1 d .
C3 C 0.2735(7) 0.7367(4) -0.0345(6) 0.0491(15) Uani 1 1 d .
H3 H 0.2006 0.7050 -0.0254 0.059 Uiso 1 1 calc R
C4 C 0.2522(8) 0.7876(4) -0.1291(7) 0.0590(19) Uani 1 1 d .
H4 H 0.1647 0.7889 -0.1835 0.071 Uiso 1 1 calc R
C5 C 0.3573(8) 0.8346(4) -0.1419(6) 0.0512(16) Uani 1 1 d .
H5 H 0.3417 0.8674 -0.2055 0.061 Uiso 1 1 calc R
C6 C 0.4890(7) 0.8340(3) -0.0600(5) 0.0409(12) Uani 1 1 d .
C7 C 0.5128(6) 0.7833(3) 0.0337(4) 0.0339(10) Uani 1 1 d .
C8 C 0.5987(8) 0.8851(3) -0.0828(5) 0.0454(14) Uani 1 1 d .
H8 H 0.5720 0.9176 -0.1449 0.055 Uiso 1 1 calc R
C9 C 0.8333(9) 0.9410(3) -0.0487(8) 0.0590(18) Uani 1 1 d .
H9A H 0.8251 0.9773 0.0125 0.071 Uiso 1 1 calc R
H9B H 0.8122 0.9583 -0.1365 0.071 Uiso 1 1 calc R
C10 C 0.9892(9) 0.9121(3) -0.0326(8) 0.063(2) Uani 1 1 d .
H10A H 1.0081 0.8862 -0.1091 0.075 Uiso 1 1 calc R
H10B H 1.0618 0.9475 -0.0219 0.075 Uiso 1 1 calc R
C11 C 1.1174(7) 0.8586(3) 0.1532(7) 0.0494(15) Uani 1 1 d .
H11 H 1.2020 0.8798 0.1297 0.059 Uiso 1 1 calc R
C12 C 1.1322(6) 0.8154(3) 0.2674(6) 0.0431(13) Uani 1 1 d .
C13 C 1.2625(7) 0.8194(4) 0.3532(8) 0.0593(19) Uani 1 1 d .
H13 H 1.3373 0.8485 0.3343 0.071 Uiso 1 1 calc R
C14 C 1.2801(7) 0.7816(5) 0.4627(9) 0.069(2) Uani 1 1 d .
H14 H 1.3687 0.7837 0.5155 0.082 Uiso 1 1 calc R
C15 C 1.1680(7) 0.7395(4) 0.4976(7) 0.0536(16) Uani 1 1 d .
H15 H 1.1794 0.7153 0.5750 0.064 Uiso 1 1 calc R
C16 C 1.0390(5) 0.7345(3) 0.4147(6) 0.0348(11) Uani 1 1 d .
C17 C 1.0198(5) 0.7715(3) 0.2984(5) 0.0330(10) Uani 1 1 d .
C18 C 0.9180(7) 0.6683(4) 0.5673(6) 0.0544(17) Uani 1 1 d .
H18A H 0.8307 0.6418 0.5720 0.082 Uiso 1 1 calc R
H18B H 0.9179 0.7042 0.6289 0.082 Uiso 1 1 calc R
H18C H 1.0040 0.6412 0.5875 0.082 Uiso 1 1 calc R
C19 C 0.5412(6) 0.5951(3) 0.4904(5) 0.0325(10) Uani 1 1 d .
C20 C 0.2594(6) 0.5591(3) 0.4961(5) 0.0339(10) Uani 1 1 d .
C21 C 0.2625(7) 0.5762(3) 0.7442(6) 0.0431(13) Uani 1 1 d .
C22 C 0.6721(6) 0.5113(3) 0.6680(6) 0.0404(12) Uani 1 1 d .
C23 C 0.4691(7) 0.4685(3) 0.4850(5) 0.0386(11) Uani 1 1 d .
C24 C 0.5198(6) 0.6340(3) 0.7176(5) 0.0357(11) Uani 1 1 d .
C25 C 0.3296(6) 0.4490(3) 0.6865(5) 0.0338(10) Uani 1 1 d .
C26 C 0.5008(7) 0.5208(3) 0.8445(5) 0.0428(13) Uani 1 1 d .
C27 C 0.9113(8) 0.4446(4) 0.3774(8) 0.0542(16) Uani 1 1 d .
C28 C 1.0122(11) 0.4122(5) 0.4707(11) 0.089(3) Uani 1 1 d .
H28A H 1.0238 0.4381 0.5493 0.133 Uiso 1 1 calc R
H28B H 1.1062 0.4075 0.4357 0.133 Uiso 1 1 calc R
H28C H 0.9746 0.3690 0.4899 0.133 Uiso 1 1 calc R
Cu1 Cu 0.80907(8) 0.82932(3) 0.10967(7) 0.03659(14) Uani 1 1 d .
Tb1 Tb 0.71391(2) 0.681787(11) 0.235095(19) 0.02396(4) Uani 1 1 d .
N1 N 0.7277(6) 0.8883(2) -0.0240(5) 0.0447(11) Uani 1 1 d .
N2 N 0.9985(6) 0.8693(2) 0.0843(5) 0.0456(11) Uani 1 1 d .
N3 N 0.5994(6) 0.6258(2) 0.4160(5) 0.0378(10) Uani 1 1 d .
N4 N 0.1651(5) 0.5702(3) 0.4185(6) 0.0509(13) Uani 1 1 d .
N5 N 0.1694(7) 0.5942(4) 0.8009(7) 0.0642(17) Uani 1 1 d .
N6 N 0.7941(7) 0.4975(4) 0.6887(8) 0.072(2) Uani 1 1 d .
N7 N 0.4746(8) 0.4298(3) 0.4052(6) 0.0620(16) Uani 1 1 d .
N8 N 0.5652(6) 0.6825(3) 0.7622(5) 0.0474(11) Uani 1 1 d .
N9 N 0.2724(7) 0.4015(3) 0.7145(5) 0.0497(12) Uani 1 1 d .
N10 N 0.5314(9) 0.5117(3) 0.9517(5) 0.070(2) Uani 1 1 d .
N11 N 0.8323(9) 0.4689(4) 0.3023(9) 0.084(2) Uani 1 1 d .
O1 O 0.4419(3) 0.6869(2) 0.1374(3) 0.0369(7) Uani 1 1 d .
O2 O 0.6341(4) 0.77697(18) 0.1141(4) 0.0337(7) Uani 1 1 d .
O1W O 0.7517(5) 0.6675(2) 0.0080(4) 0.0480(10) Uani 1 1 d .
O3 O 0.8948(4) 0.76234(18) 0.2241(4) 0.0326(7) Uani 1 1 d .
O2W O 0.9355(4) 0.6137(2) 0.2228(5) 0.0473(11) Uani 1 1 d .
O4 O 0.9203(4) 0.69489(19) 0.4377(4) 0.0368(8) Uani 1 1 d .
O3W O 0.6395(5) 0.5686(2) 0.1812(4) 0.0436(9) Uani 1 1 d .
O4W O 0.6354(5) 0.7665(2) 0.3792(4) 0.0405(9) Uani 1 1 d .
O5W O 0.6778(6) 0.8007(3) 0.6380(5) 0.0609(13) Uani 1 1 d .
O6W O 0.9181(5) 0.5679(3) -0.0678(6) 0.0622(13) Uani 1 1 d .
W1 W 0.442875(18) 0.539414(8) 0.639804(15) 0.02332(4) Uani 1 1 d .

loop_
_atom_site_aniso_label
_atom_site_aniso_U_11
_atom_site_aniso_U_22
_atom_site_aniso_U_33
_atom_site_aniso_U_23
_atom_site_aniso_U_13
_atom_site_aniso_U_12
C1 0.036(3) 0.064(5) 0.081(5) 0.011(4) 0.004(3) -0.012(3)
C2 0.038(3) 0.037(3) 0.032(2) -0.006(2) -0.0012(19) 0.008(2)
C3 0.044(3) 0.057(4) 0.044(3) -0.009(3) -0.009(2) 0.009(3)
C4 0.058(4) 0.071(5) 0.044(3) -0.004(3) -0.016(3) 0.030(4)
C5 0.063(4) 0.050(4) 0.038(3) 0.003(3) -0.007(3) 0.026(3)
C6 0.055(3) 0.038(3) 0.030(2) 0.000(2) 0.002(2) 0.017(2)
C7 0.044(3) 0.033(3) 0.024(2) -0.0024(18) 0.0015(19) 0.014(2)
C8 0.082(4) 0.029(3) 0.027(2) 0.009(2) 0.013(3) 0.015(3)
C9 0.094(5) 0.030(3) 0.056(4) 0.013(3) 0.023(4) -0.006(3)
C10 0.090(5) 0.032(3) 0.073(5) 0.016(3) 0.044(4) -0.004(3)
C11 0.051(3) 0.037(3) 0.063(4) -0.008(3) 0.026(3) -0.011(3)
C12 0.034(2) 0.040(3) 0.057(3) -0.008(3) 0.013(2) -0.006(2)
C13 0.033(3) 0.056(4) 0.089(6) -0.004(4) 0.006(3) -0.015(3)
C14 0.036(3) 0.078(6) 0.089(6) -0.005(5) -0.017(3) -0.008(3)
C15 0.037(3) 0.062(4) 0.060(4) -0.004(3) -0.010(3) -0.001(3)
C16 0.028(2) 0.035(3) 0.041(3) -0.009(2) -0.0006(19) 0.0010(19)
C17 0.029(2) 0.030(2) 0.041(3) -0.0080(19) 0.0092(18) -0.0036(18)
C18 0.045(3) 0.077(5) 0.040(3) 0.016(3) 0.001(2) -0.004(3)
C19 0.036(2) 0.031(3) 0.029(2) -0.0011(18) -0.0034(18) -0.0066(19)
C20 0.036(2) 0.033(3) 0.033(2) 0.0038(18) 0.0054(18) -0.0032(18)
C21 0.048(3) 0.044(3) 0.039(3) -0.010(2) 0.009(2) -0.005(2)
C22 0.043(3) 0.036(3) 0.041(3) -0.002(2) -0.004(2) 0.003(2)
C23 0.047(3) 0.039(3) 0.030(2) -0.001(2) 0.002(2) -0.003(2)
C24 0.051(3) 0.028(2) 0.029(2) -0.0021(18) 0.011(2) -0.005(2)
C25 0.047(3) 0.025(2) 0.029(2) -0.0003(17) 0.0003(19) -0.005(2)
C26 0.057(3) 0.041(3) 0.030(2) 0.0006(19) -0.002(2) -0.015(2)
C27 0.061(4) 0.043(4) 0.057(4) 0.001(3) -0.004(3) -0.007(3)
C28 0.076(5) 0.083(7) 0.103(8) 0.034(6) -0.016(5) -0.004(5)
Cu1 0.0445(3) 0.0283(3) 0.0380(3) 0.0091(3) 0.0095(3) -0.0011(3)
Tb1 0.02699(9) 0.02351(10) 0.02135(9) 0.00181(8) 0.00195(7) -0.00055(8)
N1 0.070(3) 0.029(2) 0.036(2) 0.0065(18) 0.012(2) 0.007(2)
N2 0.057(3) 0.033(2) 0.050(3) 0.003(2) 0.023(2) -0.005(2)
N3 0.050(3) 0.034(2) 0.030(2) 0.0037(17) 0.0096(19) -0.009(2)
N4 0.040(2) 0.061(3) 0.051(3) 0.012(3) -0.004(2) 0.001(2)
N5 0.053(3) 0.080(5) 0.062(4) -0.024(3) 0.021(3) 0.000(3)
N6 0.048(3) 0.078(5) 0.086(5) 0.003(4) -0.014(3) 0.017(3)
N7 0.086(4) 0.048(3) 0.054(3) -0.023(3) 0.013(3) -0.007(3)
N8 0.069(3) 0.029(2) 0.044(2) -0.010(2) 0.009(2) -0.010(3)
N9 0.071(3) 0.036(3) 0.041(3) 0.008(2) 0.003(2) -0.016(3)
N10 0.112(5) 0.065(4) 0.029(2) 0.009(2) -0.012(3) -0.037(4)
N11 0.091(5) 0.063(4) 0.092(6) 0.014(4) -0.030(4) -0.006(4)
O1 0.0326(15) 0.0386(19) 0.0386(18) 0.006(2) -0.0024(13) -0.0023(19)
O2 0.0391(18) 0.0303(18) 0.0310(17) 0.0092(14) -0.0015(14) -0.0007(15)
O1W 0.060(2) 0.055(3) 0.0286(17) -0.0037(17) 0.0061(16) 0.013(2)
O3 0.0329(17) 0.0288(18) 0.0357(18) 0.0031(14) 0.0009(14) -0.0013(14)
O2W 0.038(2) 0.042(2) 0.059(3) -0.011(2) -0.0084(19) 0.0135(18)
O4 0.0325(16) 0.041(2) 0.0361(18) 0.0066(15) 0.0002(13) -0.0022(15)
O3W 0.058(2) 0.0299(19) 0.041(2) -0.0066(16) -0.0077(18) -0.0049(17)
O4W 0.050(2) 0.036(2) 0.037(2) -0.0031(16) 0.0120(17) 0.0068(17)
O5W 0.093(4) 0.042(3) 0.049(3) 0.001(2) 0.016(3) -0.002(3)
O6W 0.056(3) 0.061(3) 0.072(3) -0.013(3) 0.019(2) 0.010(2)
W1 0.03074(7) 0.01999(7) 0.01910(6) 0.00044(7) 0.00148(5) -0.00316(8)

loop_
_atom_type_symbol
_atom_type_description
_atom_type_scat_dispersion_real
_atom_type_scat_dispersion_imag
_atom_type_scat_source
C C 0.0033 0.0016 'International Tables Vol C Tables 4.2.6.8 and 6.1.1.4'
H H 0.0000 0.0000 'International Tables Vol C Tables 4.2.6.8 and 6.1.1.4'
Cu Cu 0.3201 1.2651 'International Tables Vol C Tables 4.2.6.8 and 6.1.1.4'
N N 0.0061 0.0033 'International Tables Vol C Tables 4.2.6.8 and 6.1.1.4'
O O 0.0106 0.0060 'International Tables Vol C Tables 4.2.6.8 and 6.1.1.4'
Tb Tb -0.1723 4.1537 'International Tables Vol C Tables 4.2.6.8 and 6.1.1.4'
W W -0.8490 6.8722 'International Tables Vol C Tables 4.2.6.8 and 6.1.1.4'

loop_
_geom_angle_atom_site_label_1
_geom_angle_atom_site_label_2
_geom_angle_atom_site_label_3
_geom_angle
O1 C1 H1A 109.5
O1 C1 H1B 109.5
H1A C1 H1B 109.5
O1 C1 H1C 109.5
H1A C1 H1C 109.5
H1B C1 H1C 109.5
C3 C2 O1 124.9(6)
C3 C2 C7 121.6(6)
O1 C2 C7 113.5(4)
C2 C3 C4 118.5(7)
C2 C3 H3 120.7
C4 C3 H3 120.7
C5 C4 C3 121.1(6)
C5 C4 H4 119.4
C3 C4 H4 119.4
C4 C5 C6 120.4(6)
C4 C5 H5 119.8
C6 C5 H5 119.8
C5 C6 C7 119.3(6)
C5 C6 C8 117.0(6)
C7 C6 C8 123.6(5)
O2 C7 C2 116.5(5)
O2 C7 C6 124.5(5)
C2 C7 C6 119.1(5)
N1 C8 C6 124.8(5)
N1 C8 H8 117.6
C6 C8 H8 117.6
N1 C9 C10 108.7(5)
N1 C9 H9A 109.9
C10 C9 H9A 109.9
N1 C9 H9B 109.9
C10 C9 H9B 109.9
H9A C9 H9B 108.3
N2 C10 C9 107.2(5)
N2 C10 H10A 110.3
C9 C10 H10A 110.3
N2 C10 H10B 110.3
C9 C10 H10B 110.3
H10A C10 H10B 108.5
N2 C11 C12 124.7(5)
N2 C11 H11 117.6
C12 C11 H11 117.6
C17 C12 C13 118.6(6)
C17 C12 C11 122.7(5)
C13 C12 C11 118.7(6)
C14 C13 C12 121.1(6)
C14 C13 H13 119.5
C12 C13 H13 119.5
C13 C14 C15 121.2(6)
C13 C14 H14 119.4
C15 C14 H14 119.4
C16 C15 C14 118.7(7)
C16 C15 H15 120.6
C14 C15 H15 120.6
O4 C16 C15 124.5(6)
O4 C16 C17 114.3(4)
C15 C16 C17 121.1(6)
O3 C17 C16 116.9(4)
O3 C17 C12 123.9(5)
C16 C17 C12 119.2(5)
O4 C18 H18A 109.5
O4 C18 H18B 109.5
H18A C18 H18B 109.5
O4 C18 H18C 109.5
H18A C18 H18C 109.5
H18B C18 H18C 109.5
N3 C19 W1 176.3(4)
N4 C20 W1 178.3(5)
N5 C21 W1 178.2(7)
N6 C22 W1 176.9(6)
N7 C23 W1 175.8(6)
N8 C24 W1 176.9(6)
N9 C25 W1 178.0(5)
N10 C26 W1 179.4(6)
N11 C27 C28 178.4(10)
C27 C28 H28A 109.5
C27 C28 H28B 109.5
H28A C28 H28B 109.5
C27 C28 H28C 109.5
H28A C28 H28C 109.5
H28B C28 H28C 109.5
O3 Cu1 O2 83.76(15)
O3 Cu1 N1 172.19(19)
O2 Cu1 N1 95.1(2)
O3 Cu1 N2 93.3(2)
O2 Cu1 N2 169.3(2)
N1 Cu1 N2 86.4(2)
O3 Cu1 Tb1 41.33(11)
O2 Cu1 Tb1 42.72(11)
N1 Cu1 Tb1 136.32(17)
N2 Cu1 Tb1 132.55(16)
O3 Tb1 O2 66.01(12)
O3 Tb1 O4W 77.63(14)
O2 Tb1 O4W 69.94(14)
O3 Tb1 O1W 82.69(14)
O2 Tb1 O1W 69.47(14)
O4W Tb1 O1W 139.22(14)
O3 Tb1 O3W 146.05(14)
O2 Tb1 O3W 125.04(14)
O4W Tb1 O3W 135.50(15)
O1W Tb1 O3W 74.17(16)
O3 Tb1 O2W 78.38(15)
O2 Tb1 O2W 129.93(16)
O4W Tb1 O2W 135.89(14)
O1W Tb1 O2W 72.18(15)
O3W Tb1 O2W 71.13(15)
O3 Tb1 N3 134.47(15)
O2 Tb1 N3 129.28(15)
O4W Tb1 N3 72.08(16)
O1W Tb1 N3 141.15(16)
O3W Tb1 N3 67.57(16)
O2W Tb1 N3 100.76(17)
O3 Tb1 O1 127.61(12)
O2 Tb1 O1 61.62(12)
O4W Tb1 O1 83.43(13)
O1W Tb1 O1 80.90(13)
O3W Tb1 O1 73.23(14)
O2W Tb1 O1 139.85(14)
N3 Tb1 O1 81.91(14)
O3 Tb1 O4 61.37(12)
O2 Tb1 O4 119.28(12)
O4W Tb1 O4 71.21(13)
O1W Tb1 O4 127.83(13)
O3W Tb1 O4 115.48(13)
O2W Tb1 O4 64.85(13)
N3 Tb1 O4 76.91(14)
O1 Tb1 O4 150.88(11)
O3 Tb1 Cu1 32.93(9)
O2 Tb1 Cu1 33.28(9)
O4W Tb1 Cu1 73.35(10)
O1W Tb1 Cu1 70.79(11)
O3W Tb1 Cu1 144.38(10)
O2W Tb1 Cu1 103.43(12)
N3 Tb1 Cu1 145.42(12)
O1 Tb1 Cu1 94.86(9)
O4 Tb1 Cu1 91.45(8)
C8 N1 C9 122.9(5)
C8 N1 Cu1 126.2(4)
C9 N1 Cu1 110.8(5)
C11 N2 C10 122.9(6)
C11 N2 Cu1 125.6(4)
C10 N2 Cu1 111.4(5)
C19 N3 Tb1 172.9(4)
C2 O1 C1 116.9(4)
C2 O1 Tb1 118.0(3)
C1 O1 Tb1 125.0(4)
C7 O2 Cu1 125.5(3)
C7 O2 Tb1 127.3(3)
Cu1 O2 Tb1 104.00(15)
C17 O3 Cu1 122.7(3)
C17 O3 Tb1 130.1(3)
Cu1 O3 Tb1 105.74(15)
C16 O4 C18 116.7(4)
C16 O4 Tb1 115.2(3)
C18 O4 Tb1 128.0(3)
C22 W1 C26 71.0(2)
C22 W1 C24 84.5(2)
C26 W1 C24 75.4(2)
C22 W1 C19 77.0(2)
C26 W1 C19 134.8(2)
C24 W1 C19 70.46(19)
C22 W1 C20 144.8(2)
C26 W1 C20 143.6(2)
C24 W1 C20 107.2(2)
C19 W1 C20 76.19(19)
C22 W1 C25 102.9(2)
C26 W1 C25 73.6(2)
C24 W1 C25 143.49(19)
C19 W1 C25 146.00(19)
C20 W1 C25 87.29(19)
C22 W1 C23 76.0(2)
C26 W1 C23 124.8(2)
C24 W1 C23 143.2(2)
C19 W1 C23 74.8(2)
C20 W1 C23 75.3(2)
C25 W1 C23 72.3(2)
C22 W1 C21 142.0(2)
C26 W1 C21 72.8(2)
C24 W1 C21 75.5(2)
C19 W1 C21 123.7(2)
C20 W1 C21 72.9(2)
C25 W1 C21 77.4(2)
C23 W1 C21 136.6(2)

loop_
_geom_bond_atom_site_label_1
_geom_bond_atom_site_label_2
_geom_bond_distance
C1 O1 1.444(7)
C1 H1A 0.9600
C1 H1B 0.9600
C1 H1C 0.9600
C2 C3 1.368(8)
C2 O1 1.390(7)
C2 C7 1.396(8)
C3 C4 1.413(10)
C3 H3 0.9300
C4 C5 1.359(11)
C4 H4 0.9300
C5 C6 1.401(8)
C5 H5 0.9300
C6 C7 1.406(8)
C6 C8 1.465(10)
C7 O2 1.323(6)
C8 N1 1.271(9)
C8 H8 0.9300
C9 N1 1.467(8)
C9 C10 1.526(12)
C9 H9A 0.9700
C9 H9B 0.9700
C10 N2 1.475(8)
C10 H10A 0.9700
C10 H10B 0.9700
C11 N2 1.256(9)
C11 C12 1.457(10)
C11 H11 0.9300
C12 C17 1.407(7)
C12 C13 1.414(9)
C13 C14 1.356(12)
C13 H13 0.9300
C14 C15 1.395(11)
C14 H14 0.9300
C15 C16 1.390(8)
C15 H15 0.9300
C16 O4 1.378(6)
C16 C17 1.406(8)
C17 O3 1.324(6)
C18 O4 1.437(7)
C18 H18A 0.9600
C18 H18B 0.9600
C18 H18C 0.9600
C19 N3 1.148(7)
C19 W1 2.157(5)
C20 N4 1.139(7)
C20 W1 2.162(5)
C21 N5 1.129(8)
C21 W1 2.167(6)
C22 N6 1.143(8)
C22 W1 2.152(6)
C23 N7 1.135(8)
C23 W1 2.166(6)
C24 N8 1.138(7)
C24 W1 2.156(5)
C25 N9 1.137(7)
C25 W1 2.164(5)
C26 N10 1.127(8)
C26 W1 2.156(5)
C27 N11 1.119(10)
C27 C28 1.424(11)
C28 H28A 0.9600
C28 H28B 0.9600
C28 H28C 0.9600
Cu1 O3 1.908(4)
Cu1 O2 1.910(4)
Cu1 N1 1.914(5)
Cu1 N2 1.937(5)
Cu1 Tb1 3.3776(7)
Tb1 O3 2.317(4)
Tb1 O2 2.361(4)
Tb1 O4W 2.406(4)
Tb1 O1W 2.407(4)
Tb1 O3W 2.425(4)
Tb1 O2W 2.447(4)
Tb1 N3 2.481(4)
Tb1 O1 2.585(3)
Tb1 O4 2.688(3)
